data_4317095
loop_
_publ_author_name
'Jennifer Schroer'
'Stefan Wagner'
'Ulrich Abram'

_publ_contact_author
;
      Ulrich Abram
      Freie Universitaet  Berlin     
      Institute of Chemistry             
      Fabeckstrasse 34-36                     
      D-14195 Berlin         
      Germany                          
;
_publ_contact_author_email abram@chemie.fu-berlin.de
_publ_contact_author_fax '0049 (0)30 838 52676'
_publ_contact_author_phone '0049 (0)30 838 54002'
_publ_section_title
;
 Rhenium Complexes with 2-(Diphenylphosphinomethyl)aniline: Formation of a
 Cyclic, Trinuclear Oxorhenium(V) Core
;
_journal_name_full 'Inorganic Chemistry'
_journal_page_first 10694
_journal_page_last 10701
_journal_paper_doi 10.1021/ic101792j
_journal_volume 49
_journal_year 2010
_chemical_formula_moiety 'C19 H18 Cl3 N O P Re'
_chemical_formula_sum 'C19 H18 Cl3 N O P Re'
_chemical_formula_weight 599.86
_chemical_name_common '[ReO(H2L2)Cl3]'
_chemical_name_systematic
;
 ?
;
_space_group_IT_number 2
_symmetry_cell_setting triclinic
_symmetry_space_group_name_Hall '-P 1'
_symmetry_space_group_name_H-M 'P -1'
_atom_sites_solution_hydrogens geom
_atom_sites_solution_primary heavy
_atom_sites_solution_secondary difmap
_audit_creation_method SHELXL-97
_cell_angle_alpha 101.640(10)
_cell_angle_beta 103.780(10)
_cell_angle_gamma 114.200(10)
_cell_formula_units_Z 2
_cell_length_a 9.4480(10)
_cell_length_b 9.9130(10)
_cell_length_c 13.0750(10)
_cell_measurement_reflns_used 12080
_cell_measurement_temperature 200(2)
_cell_measurement_theta_max 29.59
_cell_measurement_theta_min 2.39
_cell_volume 1021.0(2)
_computing_cell_refinement 'STOE X-AREA'
_computing_data_collection 'STOE X-AREA'
_computing_data_reduction 'STOE X-RED'
_computing_molecular_graphics oRTEP3
_computing_publication_material WingGX
_computing_structure_refinement 'SHELXL-97 (Sheldrick, 1997)'
_computing_structure_solution 'SHELXs-97 (Sheldrick, 1997)'
_diffrn_ambient_temperature 200(2)
_diffrn_detector_area_resol_mean 6.67
_diffrn_measured_fraction_theta_full 0.982
_diffrn_measured_fraction_theta_max 0.982
_diffrn_measurement_device_type 'STOE IPDS 2T'
_diffrn_measurement_method 'rotation method'
_diffrn_radiation_monochromator graphite
_diffrn_radiation_source 'fine-focus sealed tube'
_diffrn_radiation_type MoK\a
_diffrn_radiation_wavelength 0.71073
_diffrn_reflns_av_R_equivalents 0.0683
_diffrn_reflns_av_sigmaI/netI 0.0613
_diffrn_reflns_limit_h_max 12
_diffrn_reflns_limit_h_min -10
_diffrn_reflns_limit_k_max 13
_diffrn_reflns_limit_k_min -13
_diffrn_reflns_limit_l_max 17
_diffrn_reflns_limit_l_min -17
_diffrn_reflns_number 11171
_diffrn_reflns_theta_full 29.24
_diffrn_reflns_theta_max 29.24
_diffrn_reflns_theta_min 1.70
_diffrn_standards_decay_% 0.1
_exptl_absorpt_coefficient_mu 6.430
_exptl_absorpt_correction_T_max 0.7157
_exptl_absorpt_correction_T_min 0.6007
_exptl_absorpt_correction_type integration
_exptl_absorpt_process_details 'X-Red 32'
_exptl_crystal_colour green
_exptl_crystal_density_diffrn 1.951
_exptl_crystal_density_method 'not measured'
_exptl_crystal_description block
_exptl_crystal_F_000 576
_exptl_crystal_size_max 0.08
_exptl_crystal_size_mid 0.06
_exptl_crystal_size_min 0.06
_refine_diff_density_max 1.704
_refine_diff_density_min -1.657
_refine_diff_density_rms 0.235
_refine_ls_extinction_coef 0.0147(10)
_refine_ls_extinction_expression Fc^*^=kFc[1+0.001xFc^2^\l^3^/sin(2\q)]^-1/4^
_refine_ls_extinction_method SHELXL
_refine_ls_goodness_of_fit_ref 1.146
_refine_ls_hydrogen_treatment constr
_refine_ls_matrix_type full
_refine_ls_number_parameters 236
_refine_ls_number_reflns 5438
_refine_ls_number_restraints 0
_refine_ls_restrained_S_all 1.146
_refine_ls_R_factor_all 0.0674
_refine_ls_R_factor_gt 0.0521
_refine_ls_shift/su_max 0.001
_refine_ls_shift/su_mean 0.000
_refine_ls_structure_factor_coef Fsqd
_refine_ls_weighting_details 'calc w=1/[\s^2^(Fo^2^)+(0.0351P)^2^+14.6057P] where P=(Fo^2^+2Fc^2^)/3'
_refine_ls_weighting_scheme calc
_refine_ls_wR_factor_gt 0.1344
_refine_ls_wR_factor_ref 0.1422
_reflns_number_gt 4520
_reflns_number_total 5438
_reflns_threshold_expression >2sigma(I)
_cod_data_source_file ic101792j_si_002_5.cif
_cod_data_source_block jsrepn1
_cod_depositor_comments
;
The following automatic conversions were performed:

'_atom_sites_solution_primary' value 'heavy atom' was changed to
'heavy'.

Automatic conversion script
Id: cif_fix_values 6452 2018-10-05 10:23:21Z andrius 
;
_cod_database_code 4317095

loop_
_symmetry_equiv_pos_as_xyz
'x, y, z'
'-x, -y, -z'

loop_
_atom_site_label
_atom_site_type_symbol
_atom_site_fract_x
_atom_site_fract_y
_atom_site_fract_z
_atom_site_U_iso_or_equiv
_atom_site_adp_type
_atom_site_occupancy
_atom_site_symmetry_multiplicity
_atom_site_calc_flag
_atom_site_refinement_flags
_atom_site_disorder_assembly
_atom_site_disorder_group
Re1 Re 0.52966(5) 0.56864(5) 0.73340(3) 0.03205(15) Uani 1 1 d . . .
O10 O 0.6224(10) 0.7565(9) 0.8155(7) 0.0449(17) Uani 1 1 d . . .
Cl3 Cl 0.3430(3) 0.3147(3) 0.58366(19) 0.0366(5) Uani 1 1 d . . .
Cl2 Cl 0.5926(4) 0.4427(4) 0.8543(2) 0.0496(6) Uani 1 1 d . . .
Cl1 Cl 0.7476(3) 0.5656(3) 0.6714(2) 0.0425(5) Uani 1 1 d . . .
P1 P 0.2637(3) 0.5102(3) 0.7556(2) 0.0313(5) Uani 1 1 d . . .
C1 C 0.1428(12) 0.5359(11) 0.6353(8) 0.0347(19) Uani 1 1 d . . .
H1C H 0.1236 0.4608 0.5663 0.042 Uiso 1 1 calc R . .
H1D H 0.0357 0.5169 0.6400 0.042 Uiso 1 1 calc R . .
C11 C 0.2362(12) 0.6996(11) 0.6351(8) 0.0351(19) Uani 1 1 d . . .
C12 C 0.1802(14) 0.8082(13) 0.6572(9) 0.043(2) Uani 1 1 d . . .
H12 H 0.0821 0.7781 0.6718 0.051 Uiso 1 1 calc R . .
C13 C 0.2675(15) 0.9605(14) 0.6580(11) 0.049(3) Uani 1 1 d . . .
H13 H 0.2263 1.0303 0.6716 0.059 Uiso 1 1 calc R . .
C14 C 0.4142(16) 1.0084(14) 0.6390(11) 0.049(3) Uani 1 1 d . . .
H14 H 0.4731 1.1110 0.6407 0.059 Uiso 1 1 calc R . .
C15 C 0.4748(14) 0.9042(13) 0.6170(10) 0.045(2) Uani 1 1 d . . .
H15 H 0.5745 0.9368 0.6045 0.053 Uiso 1 1 calc R . .
C16 C 0.3863(12) 0.7520(12) 0.6140(8) 0.0358(19) Uani 1 1 d . . .
N1 N 0.4527(11) 0.6442(10) 0.5952(7) 0.0367(17) Uani 1 1 d . . .
H1A H 0.5410 0.6900 0.5753 0.044 Uiso 1 1 calc R . .
H1B H 0.3750 0.5579 0.5366 0.044 Uiso 1 1 calc R . .
C21 C 0.1429(12) 0.3148(10) 0.7578(9) 0.037(2) Uani 1 1 d . . .
C22 C 0.0138(13) 0.1955(13) 0.6631(10) 0.048(3) Uani 1 1 d . . .
H22 H -0.0164 0.2141 0.5964 0.058 Uiso 1 1 calc R . .
C23 C -0.0723(16) 0.0418(14) 0.6710(15) 0.071(5) Uani 1 1 d . . .
H23 H -0.1611 -0.0403 0.6098 0.085 Uiso 1 1 calc R . .
C24 C -0.0218(19) 0.0190(16) 0.7693(14) 0.064(4) Uani 1 1 d . . .
H24 H -0.0754 -0.0804 0.7743 0.077 Uiso 1 1 calc R . .
C25 C 0.1028(18) 0.1355(14) 0.8584(13) 0.059(3) Uani 1 1 d . . .
H25 H 0.1330 0.1158 0.9246 0.070 Uiso 1 1 calc R . .
C26 C 0.1873(15) 0.2828(12) 0.8557(10) 0.043(2) Uani 1 1 d . . .
H26 H 0.2745 0.3620 0.9192 0.052 Uiso 1 1 calc R . .
C31 C 0.2636(13) 0.6376(11) 0.8777(8) 0.0352(19) Uani 1 1 d . . .
C32 C 0.4039(15) 0.7601(12) 0.9600(9) 0.046(2) Uani 1 1 d . . .
H32 H 0.5075 0.7817 0.9560 0.055 Uiso 1 1 calc R . .
C33 C 0.3928(18) 0.8536(14) 1.0507(10) 0.055(3) Uani 1 1 d . . .
H33 H 0.4883 0.9362 1.1073 0.066 Uiso 1 1 calc R . .
C34 C 0.2385(19) 0.8212(15) 1.0542(10) 0.057(3) Uani 1 1 d . . .
H34 H 0.2301 0.8843 1.1131 0.068 Uiso 1 1 calc R . .
C35 C 0.0962(19) 0.6971(19) 0.9724(13) 0.068(4) Uani 1 1 d . . .
H35 H -0.0073 0.6764 0.9765 0.081 Uiso 1 1 calc R . .
C36 C 0.1070(15) 0.6045(15) 0.8853(10) 0.051(3) Uani 1 1 d . . .
H36 H 0.0110 0.5194 0.8308 0.061 Uiso 1 1 calc R . .

loop_
_atom_site_aniso_label
_atom_site_aniso_U_11
_atom_site_aniso_U_22
_atom_site_aniso_U_33
_atom_site_aniso_U_23
_atom_site_aniso_U_13
_atom_site_aniso_U_12
Re1 0.0308(2) 0.0313(2) 0.0333(2) 0.00630(13) 0.01119(14) 0.01654(15)
O10 0.042(4) 0.040(4) 0.051(4) 0.012(3) 0.023(3) 0.017(3)
Cl3 0.0401(12) 0.0326(10) 0.0360(11) 0.0048(8) 0.0148(9) 0.0190(9)
Cl2 0.0540(16) 0.0579(16) 0.0438(13) 0.0206(12) 0.0150(12) 0.0332(14)
Cl1 0.0346(12) 0.0490(13) 0.0457(13) 0.0111(11) 0.0145(10) 0.0238(11)
P1 0.0290(11) 0.0287(10) 0.0311(11) 0.0033(9) 0.0083(9) 0.0139(9)
C1 0.032(5) 0.039(5) 0.031(4) 0.007(4) 0.009(4) 0.018(4)
C11 0.034(5) 0.037(5) 0.034(5) 0.008(4) 0.009(4) 0.021(4)
C12 0.045(6) 0.050(6) 0.042(5) 0.011(4) 0.018(5) 0.032(5)
C13 0.049(6) 0.047(6) 0.065(7) 0.016(5) 0.025(6) 0.034(5)
C14 0.062(7) 0.042(6) 0.063(7) 0.026(5) 0.034(6) 0.034(6)
C15 0.046(6) 0.047(6) 0.055(6) 0.020(5) 0.027(5) 0.029(5)
C16 0.033(5) 0.038(5) 0.037(5) 0.006(4) 0.013(4) 0.021(4)
N1 0.039(4) 0.034(4) 0.044(4) 0.013(3) 0.019(4) 0.021(4)
C21 0.031(5) 0.026(4) 0.049(6) 0.007(4) 0.020(4) 0.010(4)
C22 0.031(5) 0.039(5) 0.051(6) -0.007(5) 0.008(5) 0.008(4)
C23 0.035(6) 0.035(6) 0.111(12) -0.014(7) 0.030(7) 0.004(5)
C24 0.076(9) 0.049(7) 0.096(11) 0.034(7) 0.063(9) 0.034(7)
C25 0.071(9) 0.039(6) 0.080(9) 0.031(6) 0.046(8) 0.024(6)
C26 0.050(6) 0.037(5) 0.048(6) 0.014(4) 0.025(5) 0.022(5)
C31 0.043(5) 0.037(5) 0.033(4) 0.011(4) 0.016(4) 0.025(4)
C32 0.049(6) 0.038(5) 0.037(5) 0.001(4) 0.014(5) 0.015(5)
C33 0.070(8) 0.042(6) 0.038(6) 0.005(5) 0.019(6) 0.016(6)
C34 0.079(9) 0.058(7) 0.044(6) 0.007(5) 0.030(6) 0.043(7)
C35 0.067(9) 0.086(10) 0.071(9) 0.016(8) 0.037(7) 0.054(8)
C36 0.042(6) 0.057(7) 0.045(6) 0.000(5) 0.015(5) 0.025(5)

loop_
_atom_type_symbol
_atom_type_description
_atom_type_scat_dispersion_real
_atom_type_scat_dispersion_imag
_atom_type_scat_source
C C 0.0033 0.0016 'International Tables Vol C Tables 4.2.6.8 and 6.1.1.4'
H H 0.0000 0.0000 'International Tables Vol C Tables 4.2.6.8 and 6.1.1.4'
Cl Cl 0.1484 0.1585 'International Tables Vol C Tables 4.2.6.8 and 6.1.1.4'
N N 0.0061 0.0033 'International Tables Vol C Tables 4.2.6.8 and 6.1.1.4'
O O 0.0106 0.0060 'International Tables Vol C Tables 4.2.6.8 and 6.1.1.4'
P P 0.1023 0.0942 'International Tables Vol C Tables 4.2.6.8 and 6.1.1.4'
Re Re -1.0185 7.2310 'International Tables Vol C Tables 4.2.6.8 and 6.1.1.4'

loop_
_geom_angle_atom_site_label_1
_geom_angle_atom_site_label_2
_geom_angle_atom_site_label_3
_geom_angle
_geom_angle_site_symmetry_1
_geom_angle_site_symmetry_3
_geom_angle_publ_flag
O10 Re1 N1 87.1(4) . . ?
O10 Re1 Cl2 103.7(3) . . ?
N1 Re1 Cl2 169.0(2) . . ?
O10 Re1 Cl1 100.5(3) . . ?
N1 Re1 Cl1 88.2(2) . . ?
Cl2 Re1 Cl1 88.05(10) . . ?
O10 Re1 P1 93.4(3) . . ?
N1 Re1 P1 88.0(2) . . ?
Cl2 Re1 P1 92.99(10) . . ?
Cl1 Re1 P1 165.37(8) . . ?
O10 Re1 Cl3 164.3(3) . . ?
N1 Re1 Cl3 79.1(2) . . ?
Cl2 Re1 Cl3 90.39(10) . . ?
Cl1 Re1 Cl3 86.76(9) . . ?
P1 Re1 Cl3 78.64(8) . . ?
C21 P1 C31 103.3(5) . . ?
C21 P1 C1 108.5(5) . . ?
C31 P1 C1 104.5(4) . . ?
C21 P1 Re1 116.1(3) . . ?
C31 P1 Re1 118.2(4) . . ?
C1 P1 Re1 105.5(3) . . ?
C11 C1 P1 109.5(7) . . ?
C12 C11 C16 116.8(9) . . ?
C12 C11 C1 121.5(9) . . ?
C16 C11 C1 121.8(8) . . ?
C13 C12 C11 121.5(10) . . ?
C14 C13 C12 120.2(10) . . ?
C13 C14 C15 120.2(11) . . ?
C16 C15 C14 119.6(10) . . ?
C15 C16 C11 121.7(9) . . ?
C15 C16 N1 119.7(9) . . ?
C11 C16 N1 118.5(9) . . ?
C16 N1 Re1 117.3(6) . . ?
C22 C21 C26 119.7(10) . . ?
C22 C21 P1 121.7(9) . . ?
C26 C21 P1 118.6(8) . . ?
C21 C22 C23 118.1(13) . . ?
C24 C23 C22 119.0(12) . . ?
C25 C24 C23 121.4(12) . . ?
C24 C25 C26 122.0(14) . . ?
C25 C26 C21 119.8(12) . . ?
C32 C31 C36 119.3(9) . . ?
C32 C31 P1 124.0(8) . . ?
C36 C31 P1 116.7(8) . . ?
C31 C32 C33 120.5(12) . . ?
C34 C33 C32 118.9(12) . . ?
C33 C34 C35 121.2(10) . . ?
C36 C35 C34 119.9(13) . . ?
C35 C36 C31 120.2(12) . . ?

loop_
_geom_bond_atom_site_label_1
_geom_bond_atom_site_label_2
_geom_bond_distance
_geom_bond_site_symmetry_2
_geom_bond_publ_flag
Re1 O10 1.672(7) . ?
Re1 N1 2.173(8) . ?
Re1 Cl2 2.317(3) . ?
Re1 Cl1 2.394(2) . ?
Re1 P1 2.440(2) . ?
Re1 Cl3 2.451(2) . ?
P1 C21 1.812(10) . ?
P1 C31 1.825(9) . ?
P1 C1 1.841(10) . ?
C1 C11 1.497(14) . ?
C11 C12 1.392(13) . ?
C11 C16 1.414(14) . ?
C12 C13 1.389(17) . ?
C13 C14 1.372(16) . ?
C14 C15 1.386(14) . ?
C15 C16 1.379(15) . ?
C16 N1 1.454(12) . ?
C21 C22 1.389(14) . ?
C21 C26 1.390(15) . ?
C22 C23 1.442(19) . ?
C23 C24 1.36(2) . ?
C24 C25 1.33(2) . ?
C25 C26 1.360(15) . ?
C31 C32 1.365(15) . ?
C31 C36 1.411(15) . ?
C32 C33 1.404(15) . ?
C33 C34 1.372(19) . ?
C34 C35 1.38(2) . ?
C35 C36 1.365(16) . ?

loop_
_geom_hbond_atom_site_label_D
_geom_hbond_atom_site_label_H
_geom_hbond_atom_site_label_A
_geom_hbond_distance_DH
_geom_hbond_distance_HA
_geom_hbond_distance_DA
_geom_hbond_angle_DHA
_geom_hbond_site_symmetry_A
N1 H1A Cl3 0.90 2.57 3.354(9) 145.8 2_666
N1 H1B Cl1 0.90 2.50 3.281(9) 145.9 2_666
